data_2012396
loop_
_publ_author_name
'Gallagher, John F.'
'Hanlon, Keith'
'Howarth, Joshua'

_publ_section_title
;
 Intermolecular interactions in two (ferrocenylmethyl)benzimidazoles
 incorporating the 4-MeOC~6~H~4~ and 3,4-(MeO)~2~C~6~H~3~ groups:
 analysis of MeO---C---C distortions from ideal 120{^\,irc} geometry
;
_journal_issue 12
_journal_name_full 'Acta Crystallographica Section C'
_journal_page_first 1410
_journal_page_last 1414
_journal_paper_doi 10.1107/S0108270101015591
_journal_volume 57
_journal_year 2001
_chemical_formula_iupac '[Fe (C5 H5) (C20 H17 N2 O)]'
_chemical_formula_moiety 'C25 H22 Fe N2 O'
_chemical_formula_structural 'C25 H22 Fe N2 O'
_chemical_formula_sum 'C25 H22 Fe N2 O'
_chemical_formula_weight 422.30
_chemical_melting_point 417
_chemical_name_systematic
;
1-Ferrocenylmethyl-2-(4-methoxyphenyl)-1H-benzimidazole
;
_space_group_IT_number 14
_symmetry_cell_setting monoclinic
_symmetry_space_group_name_Hall '-P 2yn'
_symmetry_space_group_name_H-M 'P 1 21/n 1'
_atom_sites_solution_hydrogens geom
_atom_sites_solution_primary direct
_atom_sites_solution_secondary difmap
_cell_angle_alpha 90
_cell_angle_beta 97.400(5)
_cell_angle_gamma 90
_cell_formula_units_Z 4
_cell_length_a 12.4326(10)
_cell_length_b 9.5414(7)
_cell_length_c 17.1682(8)
_cell_measurement_reflns_used 75
_cell_measurement_temperature 294.0(10)
_cell_measurement_theta_max 15.6
_cell_measurement_theta_min 2.4
_cell_volume 2019.6(2)
_computing_cell_refinement XSCANS
_computing_data_collection 'XSCANS (Siemens, 1994)'
_computing_data_reduction XSCANS
_computing_molecular_graphics 'ORTEPIII (Burnett & Johnson, 1996) and PLATON (Spek, 1998)'
_computing_publication_material 'SHELXL97 and PREP8 (Ferguson, 1998)'
_computing_structure_refinement 'SHELXL97 (Sheldrick, 1997)'
_computing_structure_solution 'SHELXS97 (Sheldrick, 1997)'
_diffrn_ambient_temperature 294.0(10)
_diffrn_measured_fraction_theta_full 1.00
_diffrn_measured_fraction_theta_max 1.00
_diffrn_measurement_device 'Siemens P4'
_diffrn_measurement_method \w
_diffrn_radiation_monochromator graphite
_diffrn_radiation_source 'X-ray tube'
_diffrn_radiation_type MoK\a
_diffrn_radiation_wavelength .71073
_diffrn_reflns_av_R_equivalents .011
_diffrn_reflns_av_sigmaI/netI .024
_diffrn_reflns_limit_h_max 1
_diffrn_reflns_limit_h_min -16
_diffrn_reflns_limit_k_max 12
_diffrn_reflns_limit_k_min -1
_diffrn_reflns_limit_l_max 22
_diffrn_reflns_limit_l_min -22
_diffrn_reflns_number 6105
_diffrn_reflns_theta_full 28.0
_diffrn_reflns_theta_max 28.0
_diffrn_reflns_theta_min 2.2
_diffrn_standards_decay_% 'variation 1'
_diffrn_standards_interval_count 197
_diffrn_standards_number 3
_exptl_absorpt_coefficient_mu .765
_exptl_absorpt_correction_T_max .803
_exptl_absorpt_correction_T_min .737
_exptl_absorpt_correction_type \y-scan
_exptl_absorpt_process_details '(North et al., 1968)'
_exptl_crystal_colour orange
_exptl_crystal_density_diffrn 1.389
_exptl_crystal_density_meas ?
_exptl_crystal_density_method 'not measured'
_exptl_crystal_description block
_exptl_crystal_F_000 880
_exptl_crystal_size_max .43
_exptl_crystal_size_mid .33
_exptl_crystal_size_min .30
_refine_diff_density_max .58
_refine_diff_density_min -.31
_refine_ls_extinction_method none
_refine_ls_goodness_of_fit_ref 1.04
_refine_ls_hydrogen_treatment constr
_refine_ls_matrix_type full
_refine_ls_number_parameters 263
_refine_ls_number_reflns 4830
_refine_ls_number_restraints 0
_refine_ls_restrained_S_all 1.04
_refine_ls_R_factor_all .056
_refine_ls_R_factor_gt .040
_refine_ls_shift/su_max <0.001
_refine_ls_shift/su_mean .000
_refine_ls_structure_factor_coef Fsqd
_refine_ls_weighting_details 'w = 1/[\s^2^(Fo^2^)+(0.055P)^2^+0.456P] where P=(Fo^2^+2Fc^2^)/3'
_refine_ls_weighting_scheme calc
_refine_ls_wR_factor_gt .099
_refine_ls_wR_factor_ref .110
_reflns_number_gt 3693
_reflns_number_total 4830
_reflns_threshold_expression I>2\s(I)
_cod_data_source_file sk1507.cif
_cod_data_source_block I
_cod_depositor_comments
;
The following automatic conversions were performed:

'_exptl_crystal_density_meas' value 'not measured' was changed to '?'
- the value is perceived as not measured.

Automatic conversion script
Id: cif_fix_values 3008 2015-01-20 13:52:24Z robertas 
;
_cod_original_sg_symbol_H-M 'P 21/n'
_cod_database_code 2012396
_cod_database_fobs_code 2012396

loop_
_symmetry_equiv_pos_as_xyz
'x, y, z'
'-x+1/2, y+1/2, -z+1/2'
'-x, -y, -z'
'x-1/2, -y-1/2, z-1/2'

loop_
_atom_site_label
_atom_site_fract_x
_atom_site_fract_y
_atom_site_fract_z
_atom_site_U_iso_or_equiv
_atom_site_adp_type
_atom_site_calc_flag
_atom_site_refinement_flags
_atom_site_occupancy
_atom_site_disorder_assembly
_atom_site_disorder_group
_atom_site_type_symbol
Fe1 .20014(2) .22243(3) .039503(15) .04622(11) Uani d . 1 . . Fe
O1 .75282(13) .3498(2) .15949(11) .0743(5) Uani d . 1 . . O
N1 .36909(13) .23245(17) .36578(9) .0441(4) Uani d . 1 . . N
N2 .26635(11) .34679(16) .26896(8) .0403(3) Uani d . 1 . . N
C1 .36807(14) .29632(18) .29742(10) .0400(4) Uani d . 1 . . C
C2 .22763(16) .4107(2) .19349(11) .0468(4) Uani d . 1 . . C
C3 .19879(15) .31226(19) .32413(11) .0423(4) Uani d . 1 . . C
C4 .26415(16) .2417(2) .38366(11) .0430(4) Uani d . 1 . . C
C5 .21942(19) .1921(2) .44920(12) .0548(5) Uani d . 1 . . C
C6 .1110(2) .2165(3) .45187(14) .0628(6) Uani d . 1 . . C
C7 .0468(2) .2868(2) .39238(15) .0629(6) Uani d . 1 . . C
C8 .08922(17) .3360(2) .32640(13) .0545(5) Uani d . 1 . . C
C11 .15878(14) .3132(2) .13943(10) .0412(4) Uani d . 1 . . C
C12 .08558(15) .3548(2) .07288(11) .0496(5) Uani d . 1 . . C
C13 .03625(18) .2326(3) .03748(13) .0622(6) Uani d . 1 . . C
C14 .07835(19) .1157(3) .08187(13) .0615(6) Uani d . 1 . . C
C15 .15371(16) .1654(2) .14463(11) .0492(4) Uani d . 1 . . C
C21 .3405(2) .3105(3) .01361(17) .0742(7) Uani d . 1 . . C
C22 .2627(2) .3083(3) -.05327(15) .0713(7) Uani d . 1 . . C
C23 .2331(2) .1685(3) -.06988(14) .0730(7) Uani d . 1 . . C
C24 .2926(2) .0837(3) -.01265(16) .0786(8) Uani d . 1 . . C
C25 .3594(2) .1723(4) .03887(16) .0772(8) Uani d . 1 . . C
C31 .46557(14) .3102(2) .25770(11) .0423(4) Uani d . 1 . . C
C32 .53745(16) .1987(2) .26164(13) .0508(5) Uani d . 1 . . C
C33 .63338(17) .2065(2) .22893(14) .0568(5) Uani d . 1 . . C
C34 .65926(16) .3282(3) .19243(12) .0544(5) Uani d . 1 . . C
C35 .58890(17) .4412(2) .18803(13) .0564(5) Uani d . 1 . . C
C36 .49319(16) .4329(2) .22102(12) .0503(5) Uani d . 1 . . C
C37 .8327(2) .2429(4) .1688(2) .0964(10) Uani d . 1 . . C
H2A .2895 .4402 .1684 .056 Uiso calc R 1 . . H
H2B .1857 .4936 .2023 .056 Uiso calc R 1 . . H
H5 .2615 .1445 .4894 .066 Uiso calc R 1 . . H
H6 .0797 .1849 .4950 .075 Uiso calc R 1 . . H
H7 -.0261 .3014 .3966 .075 Uiso calc R 1 . . H
H8 .0464 .3823 .2860 .065 Uiso calc R 1 . . H
H12 .0724 .4464 .0556 .060 Uiso calc R 1 . . H
H13 -.0148 .2298 -.0071 .075 Uiso calc R 1 . . H
H14 .0598 .0224 .0717 .074 Uiso calc R 1 . . H
H15 .1932 .1103 .1828 .059 Uiso calc R 1 . . H
H21 .3738 .3900 .0370 .089 Uiso calc R 1 . . H
H22 .2353 .3862 -.0817 .086 Uiso calc R 1 . . H
H23 .1832 .1375 -.1113 .088 Uiso calc R 1 . . H
H24 .2886 -.0134 -.0093 .094 Uiso calc R 1 . . H
H25 .4074 .1437 .0820 .093 Uiso calc R 1 . . H
H32 .5209 .1167 .2869 .061 Uiso calc R 1 . . H
H33 .6801 .1300 .2316 .068 Uiso calc R 1 . . H
H35 .6060 .5230 .1628 .068 Uiso calc R 1 . . H
H36 .4470 .5098 .2187 .060 Uiso calc R 1 . . H
H37A .8511 .2221 .2236 .145 Uiso calc R 1 . . H
H37B .8964 .2741 .1476 .145 Uiso calc R 1 . . H
H37C .8049 .1601 .1415 .145 Uiso calc R 1 . . H

loop_
_atom_site_aniso_label
_atom_site_aniso_U_11
_atom_site_aniso_U_22
_atom_site_aniso_U_33
_atom_site_aniso_U_12
_atom_site_aniso_U_13
_atom_site_aniso_U_23
Fe1 .05016(17) .04883(18) .04048(16) .00396(12) .00895(11) .00459(12)
O1 .0522(9) .0929(13) .0835(11) .0052(9) .0310(8) .0129(10)
N1 .0443(8) .0477(9) .0399(8) -.0052(7) .0038(6) .0017(7)
N2 .0403(7) .0441(8) .0367(7) -.0023(6) .0060(6) .0021(6)
C1 .0411(9) .0398(10) .0392(8) -.0062(7) .0057(7) -.0038(7)
C2 .0498(10) .0448(10) .0454(9) -.0027(8) .0041(8) .0090(8)
C3 .0447(9) .0421(9) .0415(9) -.0061(8) .0106(7) -.0032(7)
C4 .0480(10) .0425(10) .0388(9) -.0081(8) .0072(7) -.0045(7)
C5 .0675(13) .0562(12) .0428(10) -.0099(10) .0156(9) .0029(9)
C6 .0723(15) .0655(14) .0569(12) -.0128(12) .0319(11) -.0011(11)
C7 .0538(12) .0671(15) .0731(15) -.0070(11) .0285(11) -.0070(12)
C8 .0481(11) .0563(12) .0605(12) -.0021(9) .0126(9) .0005(10)
C11 .0374(8) .0478(10) .0389(9) -.0005(7) .0073(7) .0067(7)
C12 .0420(9) .0609(12) .0453(10) .0091(9) .0035(8) .0066(9)
C13 .0489(11) .0889(17) .0466(11) -.0052(11) -.0030(9) -.0031(11)
C14 .0655(13) .0652(14) .0537(11) -.0189(11) .0076(10) -.0026(11)
C15 .0561(11) .0496(11) .0414(9) -.0071(9) .0047(8) .0085(8)
C21 .0687(15) .0766(17) .0857(18) -.0062(13) .0421(14) -.0105(14)
C22 .0874(17) .0695(16) .0647(14) .0179(13) .0393(13) .0180(12)
C23 .0937(18) .0792(17) .0495(12) .0075(15) .0218(12) -.0063(12)
C24 .104(2) .0579(15) .0806(16) .0242(14) .0379(16) .0052(13)
C25 .0613(14) .105(2) .0682(15) .0244(15) .0208(12) .0079(15)
C31 .0384(9) .0456(10) .0432(9) -.0058(7) .0061(7) -.0033(8)
C32 .0492(11) .0456(11) .0583(12) -.0026(8) .0096(9) .0046(9)
C33 .0484(11) .0577(13) .0655(13) .0077(9) .0124(10) -.0020(10)
C34 .0440(10) .0707(14) .0508(11) -.0026(10) .0153(8) -.0041(10)
C35 .0516(11) .0558(12) .0651(12) -.0053(10) .0200(9) .0100(10)
C36 .0458(10) .0438(10) .0634(11) -.0016(8) .0156(9) .0025(9)
C37 .0579(15) .118(3) .121(3) .0206(16) .0404(17) .012(2)

loop_
_atom_type_symbol
_atom_type_description
_atom_type_scat_dispersion_real
_atom_type_scat_dispersion_imag
_atom_type_scat_source
C C .0033 .0016 'International Tables Vol C Tables 4.2.6.8 and 6.1.1.4'
H H .0000 .0000 'International Tables Vol C Tables 4.2.6.8 and 6.1.1.4'
N N .0061 .0033 'International Tables Vol C Tables 4.2.6.8 and 6.1.1.4'
O O .0106 .0060 'International Tables Vol C Tables 4.2.6.8 and 6.1.1.4'
Fe Fe .3463 .8444 'International Tables Vol C Tables 4.2.6.8 and 6.1.1.4'

loop_
_geom_angle_atom_site_label_1
_geom_angle_atom_site_label_2
_geom_angle_atom_site_label_3
_geom_angle
_geom_angle_publ_flag
C11 Fe1 C21 108.87(9) no
C12 Fe1 C22 108.77(9) no
C13 Fe1 C23 108.41(11) no
C14 Fe1 C24 108.65(11) no
C15 Fe1 C25 109.16(10) no
O1 C34 C33 125.0(2) yes
O1 C34 C35 115.1(2) yes
C34 O1 C37 117.7(2) yes
C1 N1 C4 105.47(15) yes
C1 N2 C2 130.00(15) yes
C1 N2 C3 106.46(15) yes
C2 N2 C3 123.24(15) yes
N1 C1 N2 112.23(16) yes
N1 C1 C31 122.62(17) yes
N2 C1 C31 125.14(16) yes
N2 C2 C11 112.75(15) yes
N2 C3 C4 105.59(16) yes
N2 C3 C8 131.71(18) yes
C4 C3 C8 122.70(18) no
N1 C4 C3 110.25(16) yes
N1 C4 C5 129.89(19) yes
C3 C4 C5 119.86(18) no
C4 C5 C6 117.5(2) no
C5 C6 C7 122.1(2) no
C6 C7 C8 121.4(2) no
C3 C8 C7 116.4(2) no
C12 C11 C2 125.29(18) no
C15 C11 C2 127.24(16) no
C12 C11 C15 107.47(17) no
C11 C12 C13 108.12(19) no
C12 C13 C14 107.98(19) no
C13 C14 C15 108.0(2) no
C11 C15 C14 108.47(18) no
C22 C21 C25 108.0(3) no
C21 C22 C23 108.4(2) no
C22 C23 C24 107.7(3) no
C23 C24 C25 107.8(3) no
C21 C25 C24 108.0(2) no
C2 C11 Fe1 126.56(13) yes
C12 C11 Fe1 69.43(11) no
C15 C11 Fe1 69.47(11) no
C11 C12 Fe1 69.82(11) no
C13 C12 Fe1 69.47(13) no
C12 C13 Fe1 69.82(12) no
C14 C13 Fe1 69.68(13) no
C13 C14 Fe1 69.70(13) no
C15 C14 Fe1 69.77(12) no
C11 C15 Fe1 70.01(10) no
C14 C15 Fe1 69.56(12) no
C22 C21 Fe1 69.64(15) no
C25 C21 Fe1 69.94(15) no
C21 C22 Fe1 70.02(14) no
C23 C22 Fe1 70.08(14) no
C22 C23 Fe1 69.61(13) no
C24 C23 Fe1 69.63(14) no
C23 C24 Fe1 69.95(14) no
C25 C24 Fe1 69.81(14) no
C21 C25 Fe1 69.92(14) no
C24 C25 Fe1 69.58(15) no
C32 C31 C1 118.22(17) no
C36 C31 C1 123.42(17) no
C32 C31 C36 118.20(17) no
C31 C32 C33 121.54(19) no
C32 C33 C34 119.6(2) no
C33 C34 C35 119.91(18) no
C34 C35 C36 120.2(2) no
C35 C36 C31 120.52(19) no
N2 C2 H2A 109.0 no
N2 C2 H2B 109.0 no
C11 C2 H2A 109.0 no
C11 C2 H2B 109.0 no
H2A C2 H2B 107.8 no
C4 C5 H5 121.2 no
C6 C5 H5 121.2 no
C5 C6 H6 119.0 no
C7 C6 H6 119.0 no
C6 C7 H7 119.3 no
C8 C7 H7 119.3 no
C3 C8 H8 121.8 no
C7 C8 H8 121.8 no
C11 C12 H12 125.9 no
C13 C12 H12 125.9 no
C12 C13 H13 126.0 no
C14 C13 H13 126.0 no
C13 C14 H14 126.0 no
C15 C14 H14 126.0 no
C11 C15 H15 125.8 no
C14 C15 H15 125.8 no
C22 C21 H21 126.0 no
C25 C21 H21 126.0 no
C21 C22 H22 125.8 no
C23 C22 H22 125.8 no
C22 C23 H23 126.1 no
C24 C23 H23 126.1 no
C23 C24 H24 126.1 no
C25 C24 H24 126.1 no
C21 C25 H25 126.0 no
C24 C25 H25 126.0 no
Fe1 C12 H12 126.3 no
Fe1 C13 H13 126.1 no
Fe1 C14 H14 126.1 no
Fe1 C15 H15 126.2 no
Fe1 C21 H21 126.0 no
Fe1 C22 H22 125.7 no
Fe1 C23 H23 126.2 no
Fe1 C24 H24 125.7 no
Fe1 C25 H25 126.1 no
C31 C32 H32 119.2 no
C33 C32 H32 119.2 no
C32 C33 H33 120.2 no
C34 C33 H33 120.2 no
C34 C35 H35 119.9 no
C36 C35 H35 119.9 no
C35 C36 H36 119.7 no
C31 C36 H36 119.7 no
O1 C37 H37A 109.5 no
O1 C37 H37B 109.5 no
H37A C37 H37B 109.5 no
O1 C37 H37C 109.5 no
H37A C37 H37C 109.5 no
H37B C37 H37C 109.5 no

loop_
_geom_bond_atom_site_label_1
_geom_bond_atom_site_label_2
_geom_bond_site_symmetry_2
_geom_bond_distance
_geom_bond_publ_flag
Fe1 C11 . 2.0456(18) no
Fe1 C12 . 2.040(2) no
Fe1 C13 . 2.036(2) no
Fe1 C14 . 2.036(2) no
Fe1 C15 . 2.0384(19) no
Fe1 C21 . 2.038(2) no
Fe1 C22 . 2.033(2) no
Fe1 C23 . 2.039(2) no
Fe1 C24 . 2.035(2) no
Fe1 C25 . 2.038(2) no
O1 C34 . 1.373(2) yes
O1 C37 . 1.418(3) yes
N1 C1 . 1.321(2) yes
N1 C4 . 1.381(2) yes
N2 C1 . 1.382(2) yes
N2 C2 . 1.457(2) yes
N2 C3 . 1.384(2) yes
C1 C31 . 1.471(2) yes
C2 C11 . 1.502(3) yes
C3 C4 . 1.394(3) no
C3 C8 . 1.386(3) no
C4 C5 . 1.400(3) no
C5 C6 . 1.375(3) no
C6 C7 . 1.385(4) no
C7 C8 . 1.391(3) no
C11 C12 . 1.423(3) no
C11 C15 . 1.414(3) no
C12 C13 . 1.418(3) no
C13 C14 . 1.413(3) no
C14 C15 . 1.416(3) no
C21 C22 . 1.403(4) no
C21 C25 . 1.399(4) no
C22 C23 . 1.403(4) no
C23 C24 . 1.407(4) no
C24 C25 . 1.413(4) no
C31 C32 . 1.385(3) no
C31 C36 . 1.393(3) no
C32 C33 . 1.384(3) no
C33 C34 . 1.378(3) no
C34 C35 . 1.384(3) no
C35 C36 . 1.384(3) no
C2 H2A . .9700 no
C2 H2B . .9700 no
C5 H5 . .9300 no
C6 H6 . .9300 no
C7 H7 . .9300 no
C8 H8 . .9300 no
C12 H12 . .9300 no
C13 H13 . .9300 no
C14 H14 . .9300 no
C15 H15 . .9300 no
C21 H21 . .9300 no
C22 H22 . .9300 no
C23 H23 . .9300 no
C24 H24 . .9300 no
C25 H25 . .9300 no
C32 H32 . .9300 no
C33 H33 . .9300 no
C35 H35 . .9300 no
C36 H36 . .9300 no
C37 H37A . .9600 no
C37 H37B . .9600 no
C37 H37C . .9600 no

loop_
_geom_hbond_atom_site_label_D
_geom_hbond_atom_site_label_H
_geom_hbond_atom_site_label_A
_geom_hbond_site_symmetry_A
_geom_hbond_distance_DH
_geom_hbond_distance_HA
_geom_hbond_distance_DA
_geom_hbond_angle_DHA
_geom_hbond_publ_flag
C13 H13 N1 4_565 .93 2.48 3.397(3) 168 yes
C2 H2B N1 2_555 .97 2.61 3.404(3) 139 yes
C7 H7 Cg1 4_566 .93 2.81 3.644(3) 151 yes
C37 H37B Cg2 1_655 .96 2.85 3.734(3) 154 yes
C2 H2B Cg3 2_555 .97 2.86 3.605(2) 135 no

loop_
_geom_torsion_atom_site_label_1
_geom_torsion_atom_site_label_2
_geom_torsion_atom_site_label_3
_geom_torsion_atom_site_label_4
_geom_torsion
_geom_torsion_publ_flag
N2 C2 C11 Fe1 -109.58(16) yes
C1 N2 C2 C11 104.5(2) yes
N1 C1 C31 C32 38.0(3) yes
C37 O1 C34 C33 -5.0(4) yes
C4 N1 C1 N2 -.4(2) no
C4 N1 C1 C31 179.62(16) no
C3 N2 C1 N1 .3(2) no
C2 N2 C1 N1 -173.43(17) no
C3 N2 C1 C31 -179.72(17) no
C2 N2 C1 C31 6.5(3) no
C3 N2 C2 C11 -68.4(2) no
C1 N2 C3 C8 -179.8(2) no
C2 N2 C3 C8 -5.6(3) no
C1 N2 C3 C4 -.07(19) no
C2 N2 C3 C4 174.21(16) no
C1 N1 C4 C3 .4(2) no
C1 N1 C4 C5 -179.8(2) no
N2 C3 C4 N1 -.2(2) no
C8 C3 C4 N1 179.61(18) no
N2 C3 C4 C5 180.00(17) no
C8 C3 C4 C5 -.2(3) no
N1 C4 C5 C6 179.9(2) no
C3 C4 C5 C6 -.3(3) no
C4 C5 C6 C7 .3(3) no
C5 C6 C7 C8 .3(4) no
N2 C3 C8 C7 -179.6(2) no
C4 C3 C8 C7 .7(3) no
C6 C7 C8 C3 -.7(3) no
N2 C2 C11 C15 -18.7(3) no
N2 C2 C11 C12 161.05(17) no
C22 Fe1 C11 C2 -49.4(2) no
C24 Fe1 C11 C2 68.8(3) no
C14 Fe1 C11 C2 159.27(18) no
C13 Fe1 C11 C2 -156.93(18) no
C21 Fe1 C11 C2 -9.51(19) no
C25 Fe1 C11 C2 33.4(2) no
C15 Fe1 C11 C2 121.8(2) no
C23 Fe1 C11 C2 -80.6(5) no
C12 Fe1 C11 C2 -119.3(2) no
C15 C11 C12 C13 -.2(2) no
C2 C11 C12 C13 -179.97(18) no
C12 C11 C15 C14 .1(2) no
C2 C11 C15 C14 179.93(18) no
C13 C14 C15 C11 -.1(2) no
C21 C22 C23 C24 .3(3) no
C22 C21 C25 C24 -.1(3) no
C23 C24 C25 C21 .3(3) no
N2 C1 C31 C32 -141.98(19) no
N1 C1 C31 C36 -137.4(2) no
N2 C1 C31 C36 42.6(3) no
C36 C31 C32 C33 -1.3(3) no
C1 C31 C32 C33 -176.91(19) no
C31 C32 C33 C34 .9(3) no
C37 O1 C34 C35 174.1(3) no
C32 C33 C34 O1 178.4(2) no
C32 C33 C34 C35 -.6(3) no
O1 C34 C35 C36 -178.4(2) no
C33 C34 C35 C36 .8(3) no
C34 C35 C36 C31 -1.2(3) no
C32 C31 C36 C35 1.4(3) no
C1 C31 C36 C35 176.81(19) no
